data_7023059
loop_
_publ_author_name
'Kamino, Brett A.'
'Bender, Timothy P.'

_publ_section_title
;
 Modified boron subphthalocyanines with stable electrochemistry and
 tuneable bandgaps.
;
_journal_issue 36
_journal_name_full 'Dalton transactions (Cambridge, England : 2003)'
_journal_page_first 13145
_journal_page_last 13150
_journal_paper_doi 10.1039/c3dt50615k
_journal_volume 42
_journal_year 2013
_chemical_formula_moiety 'C66 H24 B F5 N6 O13, 2(C4 H8 O)'
_chemical_formula_sum 'C74 H40 B F5 N6 O15'
_chemical_formula_weight 1358.93
_chemical_name_common
;
Boron subphthalocyanine compound 3b
;
_chemical_name_systematic
;
?
;
_space_group_IT_number 14
_symmetry_cell_setting monoclinic
_symmetry_space_group_name_Hall '-P 2yn'
_symmetry_space_group_name_H-M 'P 1 21/n 1'
_atom_sites_solution_hydrogens geom
_atom_sites_solution_primary direct
_atom_sites_solution_secondary difmap
_audit_creation_method SHELXL-97
_cell_angle_alpha 90.00
_cell_angle_beta 91.723(3)
_cell_angle_gamma 90.00
_cell_formula_units_Z 4
_cell_length_a 12.0798(5)
_cell_length_b 20.9681(8)
_cell_length_c 23.1817(11)
_cell_measurement_reflns_used 9904
_cell_measurement_temperature 150(1)
_cell_measurement_theta_max 65.43
_cell_measurement_theta_min 2.84
_cell_volume 5869.0(4)
_computing_cell_refinement APEX2
_computing_data_collection 'APEX2 (Bruker, 2007)'
_computing_data_reduction 'SAINT (Bruker, 2007)'
_computing_molecular_graphics 'PLATON (Spek, 2009)'
_computing_publication_material 'SHELXTL (Sheldrick, 2008)'
_computing_structure_refinement 'SHELXL-97 (Sheldrick, 2008)'
_computing_structure_solution 'SHELXS-97 (Sheldrick, 2008)'
_diffrn_ambient_temperature 150(1)
_diffrn_measured_fraction_theta_full 0.978
_diffrn_measured_fraction_theta_max 0.978
_diffrn_measurement_device_type 'Bruker APEX-DUO'
_diffrn_measurement_method '\f and \w scans'
_diffrn_radiation_monochromator 'Bruker Triumph'
_diffrn_radiation_source 'fine-focus sealed tube'
_diffrn_radiation_type CuK\a
_diffrn_radiation_wavelength 1.54178
_diffrn_reflns_av_R_equivalents 0.0747
_diffrn_reflns_av_sigmaI/netI 0.0569
_diffrn_reflns_limit_h_max 14
_diffrn_reflns_limit_h_min -13
_diffrn_reflns_limit_k_max 24
_diffrn_reflns_limit_k_min -23
_diffrn_reflns_limit_l_max 26
_diffrn_reflns_limit_l_min -27
_diffrn_reflns_number 38252
_diffrn_reflns_theta_full 66.07
_diffrn_reflns_theta_max 66.07
_diffrn_reflns_theta_min 2.84
_diffrn_standards_number 0
_exptl_absorpt_coefficient_mu 1.009
_exptl_absorpt_correction_T_max 0.9607
_exptl_absorpt_correction_T_min 0.8800
_exptl_absorpt_correction_type multi-scan
_exptl_absorpt_process_details 'SADABS (Sheldrick, 1996)'
_exptl_crystal_colour blue
_exptl_crystal_density_diffrn 1.538
_exptl_crystal_density_method 'not measured'
_exptl_crystal_description plate
_exptl_crystal_F_000 2784
_exptl_crystal_size_max 0.13
_exptl_crystal_size_mid 0.12
_exptl_crystal_size_min 0.04
_refine_diff_density_max 0.574
_refine_diff_density_min -0.421
_refine_diff_density_rms 0.051
_refine_ls_extinction_method none
_refine_ls_goodness_of_fit_ref 1.009
_refine_ls_hydrogen_treatment constr
_refine_ls_matrix_type full
_refine_ls_number_parameters 910
_refine_ls_number_reflns 10022
_refine_ls_number_restraints 0
_refine_ls_restrained_S_all 1.009
_refine_ls_R_factor_all 0.0696
_refine_ls_R_factor_gt 0.0487
_refine_ls_shift/su_max 0.001
_refine_ls_shift/su_mean 0.000
_refine_ls_structure_factor_coef Fsqd
_refine_ls_weighting_details 'calc w=1/[\s^2^(Fo^2^)+(0.0825P)^2^] where P=(Fo^2^+2Fc^2^)/3'
_refine_ls_weighting_scheme calc
_refine_ls_wR_factor_gt 0.1333
_refine_ls_wR_factor_ref 0.1430
_reflns_number_gt 6944
_reflns_number_total 10022
_reflns_threshold_expression I>2\s(I)
_cod_data_source_file c3dt50615k.txt
_cod_data_source_block d1245
_cod_depositor_comments
;
The following automatic conversions were performed:

'_symmetry_cell_setting' value 'Monoclinic' changed to 'monoclinic'
according to /home/saulius/struct/CIF-dictionaries/cif_core.dic
dictionary named 'cif_core.dic' version 2.4.2 from 2011-04-26.

Automatic conversion script
Id: cif_fix_values 1891 2012-01-12 08:04:46Z andrius 
;
_cod_original_sg_symbol_H-M 'P 21/n'
_cod_database_code 7023059

loop_
_symmetry_equiv_pos_as_xyz
'x, y, z'
'-x+1/2, y+1/2, -z+1/2'
'-x, -y, -z'
'x-1/2, -y-1/2, z-1/2'

loop_
_atom_site_label
_atom_site_type_symbol
_atom_site_fract_x
_atom_site_fract_y
_atom_site_fract_z
_atom_site_U_iso_or_equiv
_atom_site_adp_type
_atom_site_occupancy
_atom_site_symmetry_multiplicity
_atom_site_calc_flag
_atom_site_refinement_flags
F1 F 1.02664(14) 0.81955(7) 0.11033(9) 0.0693(6) Uani 1 1 d .
F2 F 1.14267(15) 0.84708(8) 0.01622(10) 0.0828(6) Uani 1 1 d .
F3 F 1.22014(14) 0.75135(10) -0.05041(8) 0.0788(6) Uani 1 1 d .
F4 F 1.17804(14) 0.62843(9) -0.02197(8) 0.0698(5) Uani 1 1 d .
F5 F 1.05560(13) 0.60131(6) 0.06988(8) 0.0567(5) Uani 1 1 d .
O1 O 0.74634(16) 0.79111(8) -0.08742(7) 0.0447(4) Uani 1 1 d .
O2 O 0.66905(15) 0.91929(8) -0.09951(8) 0.0445(4) Uani 1 1 d .
O3 O 0.64349(16) 0.99167(7) -0.00816(8) 0.0445(4) Uani 1 1 d .
O4 O 0.68886(14) 0.94376(7) 0.10529(7) 0.0372(4) Uani 1 1 d .
O5 O 0.64250(13) 0.85160(7) 0.28608(7) 0.0357(4) Uani 1 1 d .
O6 O 0.51933(15) 0.79153(7) 0.37430(7) 0.0409(4) Uani 1 1 d .
O7 O 0.52005(15) 0.66791(7) 0.38670(7) 0.0405(4) Uani 1 1 d .
O8 O 0.62866(14) 0.58729(7) 0.30671(7) 0.0358(4) Uani 1 1 d .
O9 O 0.66493(13) 0.45909(7) 0.14946(7) 0.0362(4) Uani 1 1 d .
O10 O 0.57264(14) 0.39970(7) 0.04814(8) 0.0400(4) Uani 1 1 d .
O11 O 0.59170(14) 0.45206(7) -0.05343(7) 0.0410(4) Uani 1 1 d .
O12 O 0.70054(13) 0.57202(7) -0.06633(7) 0.0378(4) Uani 1 1 d .
O13 O 0.97466(12) 0.69789(7) 0.13852(7) 0.0352(4) Uani 1 1 d .
N1 N 0.81131(15) 0.75108(8) 0.09169(8) 0.0292(4) Uani 1 1 d .
N2 N 0.74938(15) 0.81494(8) 0.16897(8) 0.0292(4) Uani 1 1 d .
N3 N 0.79473(15) 0.70500(8) 0.18394(8) 0.0280(4) Uani 1 1 d .
N4 N 0.74247(15) 0.59561(8) 0.18884(9) 0.0304(4) Uani 1 1 d .
N5 N 0.80749(15) 0.63948(8) 0.10143(8) 0.0289(4) Uani 1 1 d .
N6 N 0.78374(15) 0.68645(8) 0.00850(8) 0.0318(5) Uani 1 1 d .
C1 C 0.79171(19) 0.74410(10) 0.03408(10) 0.0310(5) Uani 1 1 d .
C2 C 0.75614(19) 0.80649(10) 0.01366(10) 0.0312(5) Uani 1 1 d .
C3 C 0.7296(2) 0.82957(11) -0.04087(11) 0.0342(6) Uani 1 1 d .
C4 C 0.7324(2) 0.81991(12) -0.14104(11) 0.0411(6) Uani 1 1 d .
C5 C 0.7558(2) 0.78453(14) -0.18860(12) 0.0527(7) Uani 1 1 d .
H5A H 0.7846 0.7426 -0.1844 0.063 Uiso 1 1 calc R
C6 C 0.7372(3) 0.81017(17) -0.24274(14) 0.0690(9) Uani 1 1 d .
H6A H 0.7523 0.7856 -0.2761 0.083 Uiso 1 1 calc R
C7 C 0.6971(4) 0.87078(19) -0.24862(15) 0.0807(11) Uani 1 1 d .
H7A H 0.6841 0.8881 -0.2861 0.097 Uiso 1 1 calc R
C8 C 0.6751(3) 0.90750(15) -0.20019(13) 0.0619(8) Uani 1 1 d .
H8A H 0.6480 0.9498 -0.2044 0.074 Uiso 1 1 calc R
C9 C 0.6929(2) 0.88165(12) -0.14658(11) 0.0435(6) Uani 1 1 d .
C10 C 0.6916(2) 0.89192(11) -0.04636(11) 0.0360(6) Uani 1 1 d .
C11 C 0.67892(19) 0.93013(10) 0.00185(11) 0.0348(6) Uani 1 1 d .
C12 C 0.6350(2) 1.02990(10) 0.04048(11) 0.0368(6) Uani 1 1 d .
C13 C 0.6042(2) 1.09277(12) 0.03269(13) 0.0458(7) Uani 1 1 d .
H13A H 0.5906 1.1091 -0.0051 0.055 Uiso 1 1 calc R
C14 C 0.5932(2) 1.13185(12) 0.08015(13) 0.0473(7) Uani 1 1 d .
H14A H 0.5724 1.1752 0.0749 0.057 Uiso 1 1 calc R
C15 C 0.6123(2) 1.10852(11) 0.13470(13) 0.0442(7) Uani 1 1 d .
H15A H 0.6037 1.1356 0.1671 0.053 Uiso 1 1 calc R
C16 C 0.6442(2) 1.04535(11) 0.14285(12) 0.0380(6) Uani 1 1 d .
H16A H 0.6578 1.0292 0.1807 0.046 Uiso 1 1 calc R
C17 C 0.65577(19) 1.00664(10) 0.09563(11) 0.0347(6) Uani 1 1 d .
C18 C 0.70284(19) 0.90758(10) 0.05696(10) 0.0313(5) Uani 1 1 d .
C19 C 0.74313(18) 0.84571(10) 0.06318(10) 0.0302(5) Uani 1 1 d .
C20 C 0.77249(18) 0.80745(10) 0.11359(10) 0.0289(5) Uani 1 1 d .
C21 C 0.75313(18) 0.76241(10) 0.20222(10) 0.0284(5) Uani 1 1 d .
C22 C 0.69488(18) 0.74855(10) 0.25450(10) 0.0287(5) Uani 1 1 d .
C23 C 0.63822(19) 0.78655(10) 0.29216(10) 0.0293(5) Uani 1 1 d .
C24 C 0.57927(19) 0.88629(10) 0.32403(10) 0.0321(5) Uani 1 1 d .
C25 C 0.5781(2) 0.95175(11) 0.31815(11) 0.0372(6) Uani 1 1 d .
H25A H 0.6212 0.9719 0.2897 0.045 Uiso 1 1 calc R
C26 C 0.5136(2) 0.98767(11) 0.35408(13) 0.0437(7) Uani 1 1 d .
H26A H 0.5123 1.0328 0.3504 0.052 Uiso 1 1 calc R
C27 C 0.4512(2) 0.95851(11) 0.39504(13) 0.0461(7) Uani 1 1 d .
H27A H 0.4067 0.9836 0.4194 0.055 Uiso 1 1 calc R
C28 C 0.4526(2) 0.89297(11) 0.40115(12) 0.0404(6) Uani 1 1 d .
H28A H 0.4092 0.8729 0.4294 0.048 Uiso 1 1 calc R
C29 C 0.5178(2) 0.85716(10) 0.36568(11) 0.0342(6) Uani 1 1 d .
C30 C 0.57917(19) 0.75772(11) 0.33540(10) 0.0322(5) Uani 1 1 d .
C31 C 0.57729(19) 0.69139(10) 0.34129(10) 0.0316(5) Uani 1 1 d .
C32 C 0.5140(2) 0.60201(10) 0.38975(11) 0.0339(6) Uani 1 1 d .
C33 C 0.4536(2) 0.57587(11) 0.43319(12) 0.0392(6) Uani 1 1 d .
H33A H 0.4199 0.6027 0.4607 0.047 Uiso 1 1 calc R
C34 C 0.4421(2) 0.51053(12) 0.43664(13) 0.0505(7) Uani 1 1 d .
H34A H 0.3981 0.4923 0.4656 0.061 Uiso 1 1 calc R
C35 C 0.4945(3) 0.47175(12) 0.39793(13) 0.0534(8) Uani 1 1 d .
H35A H 0.4876 0.4267 0.4008 0.064 Uiso 1 1 calc R
C36 C 0.5568(2) 0.49789(11) 0.35505(12) 0.0433(6) Uani 1 1 d .
H36A H 0.5930 0.4710 0.3286 0.052 Uiso 1 1 calc R
C37 C 0.5665(2) 0.56300(11) 0.35075(10) 0.0333(5) Uani 1 1 d .
C38 C 0.63183(19) 0.65266(10) 0.30335(10) 0.0295(5) Uani 1 1 d .
C39 C 0.69269(18) 0.68065(10) 0.26001(10) 0.0284(5) Uani 1 1 d .
C40 C 0.74963(18) 0.65414(10) 0.21195(10) 0.0283(5) Uani 1 1 d .
C41 C 0.76430(18) 0.59052(10) 0.13270(10) 0.0298(5) Uani 1 1 d .
C42 C 0.72460(18) 0.54441(10) 0.09021(10) 0.0293(5) Uani 1 1 d .
C43 C 0.67186(18) 0.48578(10) 0.09583(10) 0.0308(5) Uani 1 1 d .
C44 C 0.61036(19) 0.40050(10) 0.15150(11) 0.0348(6) Uani 1 1 d .
C45 C 0.6004(2) 0.37220(11) 0.20435(12) 0.0393(6) Uani 1 1 d .
H45A H 0.6315 0.3920 0.2380 0.047 Uiso 1 1 calc R
C46 C 0.5449(2) 0.31456(12) 0.20859(13) 0.0453(7) Uani 1 1 d .
H46A H 0.5374 0.2948 0.2451 0.054 Uiso 1 1 calc R
C47 C 0.5003(2) 0.28599(12) 0.15935(13) 0.0471(7) Uani 1 1 d .
H47A H 0.4629 0.2463 0.1621 0.057 Uiso 1 1 calc R
C48 C 0.5100(2) 0.31500(11) 0.10619(13) 0.0445(7) Uani 1 1 d .
H48A H 0.4783 0.2957 0.0725 0.053 Uiso 1 1 calc R
C49 C 0.5658(2) 0.37202(11) 0.10242(11) 0.0360(6) Uani 1 1 d .
C50 C 0.62851(19) 0.45701(10) 0.04676(11) 0.0328(5) Uani 1 1 d .
C51 C 0.63809(19) 0.48500(10) -0.00731(11) 0.0332(5) Uani 1 1 d .
C52 C 0.6037(2) 0.48042(11) -0.10713(11) 0.0367(6) Uani 1 1 d .
C53 C 0.5590(2) 0.44962(13) -0.15471(12) 0.0460(7) Uani 1 1 d .
H53A H 0.5200 0.4106 -0.1505 0.055 Uiso 1 1 calc R
C54 C 0.5714(2) 0.47589(13) -0.20863(13) 0.0517(7) Uani 1 1 d .
H54A H 0.5408 0.4547 -0.2417 0.062 Uiso 1 1 calc R
C55 C 0.6276(2) 0.53236(13) -0.21522(12) 0.0493(7) Uani 1 1 d .
H55A H 0.6365 0.5497 -0.2527 0.059 Uiso 1 1 calc R
C56 C 0.6710(2) 0.56391(12) -0.16720(11) 0.0410(6) Uani 1 1 d .
H56A H 0.7091 0.6032 -0.1715 0.049 Uiso 1 1 calc R
C57 C 0.65873(19) 0.53804(11) -0.11343(11) 0.0344(6) Uani 1 1 d .
C58 C 0.69111(18) 0.54299(10) -0.01380(10) 0.0308(5) Uani 1 1 d .
C59 C 0.73525(18) 0.57267(10) 0.03486(10) 0.0306(5) Uani 1 1 d .
C60 C 0.78329(18) 0.63579(10) 0.04369(10) 0.0311(5) Uani 1 1 d .
C61 C 1.03617(18) 0.70993(10) 0.09192(11) 0.0325(5) Uani 1 1 d .
C62 C 1.0623(2) 0.77143(11) 0.07649(13) 0.0453(7) Uani 1 1 d .
C63 C 1.1207(2) 0.78637(13) 0.02992(15) 0.0524(8) Uani 1 1 d .
C64 C 1.1589(2) 0.73868(15) -0.00448(13) 0.0531(8) Uani 1 1 d .
C65 C 1.1387(2) 0.67527(13) 0.00973(13) 0.0459(7) Uani 1 1 d .
C66 C 1.07648(19) 0.66208(10) 0.05774(11) 0.0360(6) Uani 1 1 d .
B1 B 0.8537(2) 0.69842(12) 0.12937(12) 0.0301(6) Uani 1 1 d .
O1S O 0.55768(16) 0.69609(9) 0.12299(10) 0.0622(6) Uani 1 1 d .
C1S C 0.5296(3) 0.70411(17) 0.06357(16) 0.0673(9) Uani 1 1 d .
H1SA H 0.5436 0.6641 0.0424 0.081 Uiso 1 1 calc R
H1SB H 0.5756 0.7382 0.0470 0.081 Uiso 1 1 calc R
C2S C 0.4103(2) 0.72144(15) 0.05764(13) 0.0566(8) Uani 1 1 d .
H2SA H 0.3699 0.6909 0.0322 0.068 Uiso 1 1 calc R
H2SB H 0.4013 0.7649 0.0415 0.068 Uiso 1 1 calc R
C3S C 0.3687(3) 0.71843(17) 0.11821(14) 0.0636(9) Uani 1 1 d .
H3SA H 0.3319 0.6772 0.1256 0.076 Uiso 1 1 calc R
H3SB H 0.3163 0.7536 0.1255 0.076 Uiso 1 1 calc R
C4S C 0.4735(3) 0.72545(16) 0.15471(15) 0.0668(9) Uani 1 1 d .
H4SA H 0.4908 0.7711 0.1615 0.080 Uiso 1 1 calc R
H4SB H 0.4658 0.7041 0.1925 0.080 Uiso 1 1 calc R
O2S O 0.2839(3) 0.86756(15) 0.18629(16) 0.1113(10) Uani 1 1 d .
C5S C 0.2939(4) 0.9047(2) 0.1364(2) 0.126(2) Uani 1 1 d .
H5SA H 0.2649 0.9482 0.1425 0.151 Uiso 1 1 calc R
H5SB H 0.2529 0.8850 0.1034 0.151 Uiso 1 1 calc R
C6S C 0.4166(3) 0.9064(2) 0.12576(17) 0.0961(14) Uani 1 1 d .
H6SA H 0.4411 0.8674 0.1058 0.115 Uiso 1 1 calc R
H6SB H 0.4367 0.9443 0.1028 0.115 Uiso 1 1 calc R
C7S C 0.4643(3) 0.91010(16) 0.18485(16) 0.0722(10) Uani 1 1 d .
H7SA H 0.4774 0.9550 0.1965 0.087 Uiso 1 1 calc R
H7SB H 0.5352 0.8864 0.1881 0.087 Uiso 1 1 calc R
C8S C 0.3779(3) 0.87972(18) 0.22111(17) 0.0735(10) Uani 1 1 d .
H8SA H 0.4067 0.8394 0.2379 0.088 Uiso 1 1 calc R
H8SB H 0.3589 0.9086 0.2531 0.088 Uiso 1 1 calc R

loop_
_atom_site_aniso_label
_atom_site_aniso_U_11
_atom_site_aniso_U_22
_atom_site_aniso_U_33
_atom_site_aniso_U_23
_atom_site_aniso_U_13
_atom_site_aniso_U_12
F1 0.0555(11) 0.0300(8) 0.1228(17) -0.0146(9) 0.0082(10) -0.0046(7)
F2 0.0640(12) 0.0570(10) 0.1272(18) 0.0465(11) -0.0003(12) -0.0192(9)
F3 0.0449(10) 0.1302(16) 0.0621(12) 0.0387(11) 0.0129(9) -0.0115(10)
F4 0.0510(10) 0.0892(12) 0.0703(13) -0.0192(10) 0.0214(9) 0.0143(9)
F5 0.0572(10) 0.0265(7) 0.0877(13) 0.0048(7) 0.0252(9) 0.0053(6)
O1 0.0615(12) 0.0429(9) 0.0301(10) -0.0038(8) 0.0074(8) -0.0020(8)
O2 0.0566(12) 0.0432(10) 0.0338(11) 0.0031(8) 0.0028(9) -0.0011(8)
O3 0.0599(12) 0.0335(9) 0.0403(11) 0.0049(8) 0.0026(9) 0.0038(8)
O4 0.0484(11) 0.0274(8) 0.0359(10) -0.0009(7) 0.0040(8) 0.0016(7)
O5 0.0426(10) 0.0262(8) 0.0391(10) -0.0017(7) 0.0165(8) 0.0031(7)
O6 0.0523(11) 0.0283(8) 0.0435(11) 0.0021(7) 0.0219(9) 0.0092(7)
O7 0.0509(11) 0.0294(9) 0.0422(11) 0.0044(7) 0.0177(9) 0.0044(7)
O8 0.0459(10) 0.0241(8) 0.0377(10) 0.0001(7) 0.0064(8) 0.0023(7)
O9 0.0404(10) 0.0310(8) 0.0373(10) -0.0019(7) 0.0030(8) -0.0032(7)
O10 0.0450(10) 0.0340(9) 0.0413(11) -0.0059(8) 0.0042(8) -0.0105(7)
O11 0.0465(11) 0.0409(9) 0.0357(10) -0.0071(8) 0.0016(8) -0.0083(8)
O12 0.0399(10) 0.0402(9) 0.0336(10) -0.0060(8) 0.0066(8) -0.0044(7)
O13 0.0243(8) 0.0412(9) 0.0405(10) -0.0012(8) 0.0049(7) -0.0008(7)
N1 0.0266(10) 0.0291(9) 0.0322(12) -0.0044(8) 0.0074(8) -0.0011(8)
N2 0.0285(10) 0.0279(10) 0.0314(12) -0.0037(8) 0.0041(8) -0.0022(8)
N3 0.0254(10) 0.0281(9) 0.0306(11) -0.0037(8) 0.0027(8) 0.0021(7)
N4 0.0286(10) 0.0288(10) 0.0339(12) -0.0034(8) 0.0019(8) 0.0041(8)
N5 0.0273(10) 0.0287(9) 0.0311(12) -0.0047(8) 0.0056(8) 0.0017(8)
N6 0.0296(10) 0.0324(10) 0.0339(12) -0.0039(9) 0.0088(9) -0.0012(8)
C1 0.0266(12) 0.0335(12) 0.0334(14) -0.0037(10) 0.0090(10) -0.0021(9)
C2 0.0290(12) 0.0317(12) 0.0331(14) -0.0038(10) 0.0083(10) -0.0055(9)
C3 0.0357(13) 0.0337(12) 0.0335(15) -0.0033(11) 0.0077(11) -0.0075(10)
C4 0.0416(15) 0.0503(15) 0.0319(15) 0.0008(12) 0.0092(12) -0.0102(12)
C5 0.0567(19) 0.0630(18) 0.0390(17) -0.0060(14) 0.0134(14) -0.0038(14)
C6 0.092(3) 0.081(2) 0.0358(19) -0.0070(16) 0.0168(17) 0.0072(19)
C7 0.107(3) 0.099(3) 0.036(2) 0.0102(19) 0.0100(19) 0.009(2)
C8 0.077(2) 0.0682(19) 0.0405(19) 0.0087(15) 0.0078(16) 0.0005(17)
C9 0.0442(15) 0.0538(16) 0.0328(15) 0.0023(13) 0.0065(12) -0.0108(12)
C10 0.0351(14) 0.0402(13) 0.0327(14) 0.0058(11) 0.0018(11) -0.0074(10)
C11 0.0343(13) 0.0296(12) 0.0406(16) 0.0026(11) 0.0025(11) -0.0028(10)
C12 0.0375(14) 0.0306(12) 0.0427(16) -0.0017(11) 0.0072(11) -0.0022(10)
C13 0.0465(16) 0.0391(14) 0.0518(18) 0.0085(13) 0.0041(13) -0.0014(12)
C14 0.0470(16) 0.0325(13) 0.063(2) -0.0022(13) 0.0074(14) 0.0014(11)
C15 0.0411(15) 0.0379(14) 0.0538(19) -0.0068(13) 0.0061(13) -0.0022(11)
C16 0.0346(14) 0.0344(13) 0.0451(16) -0.0045(12) 0.0025(11) -0.0022(10)
C17 0.0297(13) 0.0290(12) 0.0458(16) 0.0009(11) 0.0049(11) -0.0021(9)
C18 0.0298(12) 0.0323(12) 0.0323(14) -0.0026(11) 0.0062(10) -0.0056(10)
C19 0.0279(12) 0.0289(12) 0.0342(14) 0.0004(10) 0.0072(10) -0.0052(9)
C20 0.0253(12) 0.0264(11) 0.0352(14) -0.0040(10) 0.0041(10) -0.0034(9)
C21 0.0266(12) 0.0250(11) 0.0336(14) -0.0050(10) 0.0008(10) -0.0006(9)
C22 0.0261(12) 0.0285(11) 0.0315(14) -0.0028(10) 0.0006(10) 0.0014(9)
C23 0.0335(13) 0.0245(11) 0.0300(13) -0.0016(10) 0.0031(10) 0.0024(9)
C24 0.0312(13) 0.0297(12) 0.0358(14) -0.0066(10) 0.0066(11) 0.0030(9)
C25 0.0349(14) 0.0300(12) 0.0474(16) -0.0037(11) 0.0096(12) -0.0040(10)
C26 0.0399(15) 0.0261(12) 0.066(2) -0.0102(12) 0.0168(13) -0.0030(10)
C27 0.0402(15) 0.0342(13) 0.065(2) -0.0155(13) 0.0207(14) -0.0020(11)
C28 0.0363(14) 0.0367(13) 0.0491(17) -0.0034(12) 0.0162(12) -0.0002(11)
C29 0.0359(13) 0.0275(12) 0.0394(15) -0.0021(10) 0.0066(11) 0.0012(10)
C30 0.0327(13) 0.0319(12) 0.0326(14) -0.0021(10) 0.0066(10) 0.0053(10)
C31 0.0324(13) 0.0314(12) 0.0312(14) 0.0029(10) 0.0055(10) 0.0027(10)
C32 0.0335(13) 0.0287(12) 0.0393(15) 0.0035(11) -0.0026(11) 0.0025(10)
C33 0.0364(14) 0.0370(13) 0.0446(17) 0.0080(11) 0.0062(12) 0.0018(10)
C34 0.0516(17) 0.0434(15) 0.0568(19) 0.0109(14) 0.0087(14) -0.0046(13)
C35 0.065(2) 0.0326(14) 0.062(2) 0.0108(14) 0.0051(16) -0.0084(13)
C36 0.0519(17) 0.0306(13) 0.0473(17) -0.0028(12) -0.0005(13) -0.0013(11)
C37 0.0348(13) 0.0345(12) 0.0305(14) 0.0061(11) -0.0017(11) -0.0017(10)
C38 0.0330(13) 0.0257(11) 0.0297(13) -0.0003(10) -0.0008(10) 0.0019(9)
C39 0.0286(12) 0.0281(11) 0.0284(13) -0.0011(9) -0.0005(10) 0.0021(9)
C40 0.0252(12) 0.0277(11) 0.0320(13) 0.0004(10) -0.0002(10) 0.0030(9)
C41 0.0234(11) 0.0304(12) 0.0358(14) -0.0014(10) 0.0024(10) 0.0054(9)
C42 0.0265(12) 0.0285(11) 0.0331(14) -0.0054(10) 0.0052(10) 0.0038(9)
C43 0.0279(12) 0.0290(11) 0.0359(15) -0.0030(10) 0.0062(10) 0.0038(9)
C44 0.0283(12) 0.0276(12) 0.0487(17) -0.0020(11) 0.0059(11) 0.0029(9)
C45 0.0360(14) 0.0372(13) 0.0449(17) 0.0005(12) 0.0019(12) 0.0053(11)
C46 0.0377(15) 0.0421(14) 0.0561(19) 0.0112(13) 0.0026(13) 0.0007(11)
C47 0.0418(16) 0.0362(14) 0.063(2) 0.0038(14) 0.0052(14) -0.0062(11)
C48 0.0392(15) 0.0380(14) 0.0566(19) -0.0063(13) 0.0042(13) -0.0063(11)
C49 0.0328(13) 0.0324(12) 0.0429(16) -0.0013(11) 0.0056(11) 0.0030(10)
C50 0.0307(13) 0.0284(11) 0.0395(15) -0.0056(11) 0.0053(11) 0.0001(9)
C51 0.0301(13) 0.0332(12) 0.0363(15) -0.0108(11) 0.0042(11) 0.0003(10)
C52 0.0344(13) 0.0402(13) 0.0359(15) -0.0055(11) 0.0043(11) 0.0045(11)
C53 0.0464(16) 0.0448(14) 0.0462(18) -0.0086(13) -0.0077(13) 0.0045(12)
C54 0.0580(18) 0.0560(17) 0.0404(17) -0.0119(14) -0.0090(14) 0.0065(14)
C55 0.0523(17) 0.0577(17) 0.0377(17) -0.0030(13) -0.0008(13) 0.0088(14)
C56 0.0381(14) 0.0461(14) 0.0388(16) -0.0046(12) 0.0033(12) 0.0053(11)
C57 0.0295(13) 0.0405(13) 0.0333(14) -0.0078(11) 0.0038(11) 0.0058(10)
C58 0.0280(12) 0.0334(12) 0.0316(14) -0.0034(10) 0.0083(10) 0.0038(9)
C59 0.0271(12) 0.0300(12) 0.0352(14) -0.0075(10) 0.0080(10) 0.0036(9)
C60 0.0256(12) 0.0338(12) 0.0345(14) -0.0054(11) 0.0090(10) 0.0031(9)
C61 0.0230(12) 0.0281(12) 0.0465(16) 0.0012(11) 0.0040(11) -0.0003(9)
C62 0.0303(14) 0.0328(13) 0.073(2) 0.0065(13) 0.0032(13) -0.0024(10)
C63 0.0365(15) 0.0411(15) 0.079(2) 0.0216(15) 0.0006(15) -0.0019(12)
C64 0.0312(15) 0.079(2) 0.0490(18) 0.0304(16) 0.0045(13) -0.0105(14)
C65 0.0301(14) 0.0585(17) 0.0493(18) -0.0052(14) 0.0082(12) 0.0097(12)
C66 0.0296(13) 0.0268(12) 0.0520(17) 0.0059(11) 0.0090(12) 0.0027(9)
B1 0.0253(13) 0.0289(13) 0.0362(16) -0.0022(12) 0.0038(11) 0.0009(10)
O1S 0.0426(12) 0.0595(12) 0.0833(17) -0.0075(11) -0.0165(11) 0.0095(9)
C1S 0.0386(17) 0.085(2) 0.079(3) 0.0064(19) 0.0046(16) -0.0015(15)
C2S 0.0442(17) 0.0681(18) 0.058(2) -0.0036(15) 0.0014(15) 0.0131(14)
C3S 0.0457(18) 0.089(2) 0.056(2) 0.0009(17) -0.0006(15) 0.0189(16)
C4S 0.061(2) 0.071(2) 0.067(2) -0.0140(17) -0.0150(17) 0.0196(16)
O2S 0.090(2) 0.117(2) 0.129(3) -0.028(2) 0.022(2) -0.0231(17)
C5S 0.084(3) 0.124(4) 0.166(5) 0.073(4) -0.060(3) -0.030(3)
C6S 0.067(3) 0.150(4) 0.070(3) 0.051(3) -0.018(2) -0.014(2)
C7S 0.058(2) 0.068(2) 0.091(3) 0.0209(19) 0.0058(19) 0.0003(16)
C8S 0.057(2) 0.083(2) 0.081(3) -0.017(2) 0.0111(19) -0.0113(17)

loop_
_atom_type_symbol
_atom_type_description
_atom_type_scat_dispersion_real
_atom_type_scat_dispersion_imag
_atom_type_scat_source
C C 0.0181 0.0091 'International Tables Vol C Tables 4.2.6.8 and 6.1.1.4'
H H 0.0000 0.0000 'International Tables Vol C Tables 4.2.6.8 and 6.1.1.4'
N N 0.0311 0.0180 'International Tables Vol C Tables 4.2.6.8 and 6.1.1.4'
O O 0.0492 0.0322 'International Tables Vol C Tables 4.2.6.8 and 6.1.1.4'
B B 0.0090 0.0039 'International Tables Vol C Tables 4.2.6.8 and 6.1.1.4'
F F 0.0727 0.0534 'International Tables Vol C Tables 4.2.6.8 and 6.1.1.4'

loop_
_geom_angle_atom_site_label_1
_geom_angle_atom_site_label_2
_geom_angle_atom_site_label_3
_geom_angle
C3 O1 C4 115.71(19)
C10 O2 C9 115.27(19)
C11 O3 C12 115.71(19)
C18 O4 C17 115.77(19)
C23 O5 C24 115.64(18)
C30 O6 C29 115.00(18)
C31 O7 C32 115.27(18)
C38 O8 C37 115.22(18)
C43 O9 C44 115.63(18)
C50 O10 C49 115.30(19)
C51 O11 C52 115.43(18)
C58 O12 C57 115.72(18)
C61 O13 B1 116.78(19)
C1 N1 C20 113.88(19)
C1 N1 B1 122.95(18)
C20 N1 B1 122.4(2)
C20 N2 C21 116.86(18)
C40 N3 C21 112.39(18)
C40 N3 B1 122.82(18)
C21 N3 B1 122.38(19)
C41 N4 C40 116.66(19)
C60 N5 C41 113.78(18)
C60 N5 B1 122.57(19)
C41 N5 B1 122.2(2)
C60 N6 C1 116.4(2)
N6 C1 N1 122.5(2)
N6 C1 C2 130.4(2)
N1 C1 C2 105.36(18)
C3 C2 C19 120.4(2)
C3 C2 C1 132.2(2)
C19 C2 C1 107.2(2)
O1 C3 C2 118.7(2)
O1 C3 C10 122.6(2)
C2 C3 C10 118.7(2)
C5 C4 C9 120.8(3)
C5 C4 O1 117.7(2)
C9 C4 O1 121.5(2)
C4 C5 C6 119.4(3)
C4 C5 H5A 120.3
C6 C5 H5A 120.3
C7 C6 C5 120.1(3)
C7 C6 H6A 119.9
C5 C6 H6A 119.9
C6 C7 C8 120.6(3)
C6 C7 H7A 119.7
C8 C7 H7A 119.7
C9 C8 C7 119.0(3)
C9 C8 H8A 120.5
C7 C8 H8A 120.5
C8 C9 O2 117.4(2)
C8 C9 C4 120.0(3)
O2 C9 C4 122.6(2)
O2 C10 C11 117.1(2)
O2 C10 C3 121.9(2)
C11 C10 C3 120.9(2)
O3 C11 C18 122.1(2)
O3 C11 C10 116.5(2)
C18 C11 C10 121.4(2)
C13 C12 C17 119.9(2)
C13 C12 O3 118.1(2)
C17 C12 O3 122.0(2)
C12 C13 C14 119.6(3)
C12 C13 H13A 120.2
C14 C13 H13A 120.2
C15 C14 C13 120.4(2)
C15 C14 H14A 119.8
C13 C14 H14A 119.8
C14 C15 C16 120.3(3)
C14 C15 H15A 119.9
C16 C15 H15A 119.9
C17 C16 C15 119.3(3)
C17 C16 H16A 120.4
C15 C16 H16A 120.4
C16 C17 C12 120.5(2)
C16 C17 O4 117.8(2)
C12 C17 O4 121.7(2)
O4 C18 C11 122.6(2)
O4 C18 C19 118.9(2)
C11 C18 C19 118.5(2)
C18 C19 C2 120.1(2)
C18 C19 C20 132.4(2)
C2 C19 C20 107.41(19)
N2 C20 N1 122.8(2)
N2 C20 C19 131.1(2)
N1 C20 C19 104.80(19)
N2 C21 N3 123.1(2)
N2 C21 C22 129.4(2)
N3 C21 C22 105.85(18)
C23 C22 C39 120.5(2)
C23 C22 C21 132.6(2)
C39 C22 C21 106.56(19)
O5 C23 C22 119.2(2)
O5 C23 C30 122.0(2)
C22 C23 C30 118.8(2)
C29 C24 C25 120.4(2)
C29 C24 O5 122.01(19)
C25 C24 O5 117.6(2)
C24 C25 C26 119.1(2)
C24 C25 H25A 120.4
C26 C25 H25A 120.4
C27 C26 C25 120.4(2)
C27 C26 H26A 119.8
C25 C26 H26A 119.8
C26 C27 C28 120.6(2)
C26 C27 H27A 119.7
C28 C27 H27A 119.7
C29 C28 C27 119.1(2)
C29 C28 H28A 120.5
C27 C28 H28A 120.5
C28 C29 C24 120.4(2)
C28 C29 O6 117.3(2)
C24 C29 O6 122.3(2)
O6 C30 C23 122.9(2)
O6 C30 C31 116.1(2)
C23 C30 C31 121.0(2)
O7 C31 C38 122.7(2)
O7 C31 C30 116.3(2)
C38 C31 C30 120.9(2)
C33 C32 O7 117.7(2)
C33 C32 C37 120.4(2)
O7 C32 C37 121.9(2)
C32 C33 C34 119.6(3)
C32 C33 H33A 120.2
C34 C33 H33A 120.2
C35 C34 C33 119.9(3)
C35 C34 H34A 120.0
C33 C34 H34A 120.0
C36 C35 C34 120.4(2)
C36 C35 H35A 119.8
C34 C35 H35A 119.8
C37 C36 C35 119.8(3)
C37 C36 H36A 120.1
C35 C36 H36A 120.1
C36 C37 O8 117.9(2)
C36 C37 C32 119.8(2)
O8 C37 C32 122.2(2)
O8 C38 C31 122.5(2)
O8 C38 C39 118.5(2)
C31 C38 C39 119.0(2)
C38 C39 C22 119.7(2)
C38 C39 C40 132.2(2)
C22 C39 C40 107.76(19)
N4 C40 N3 123.0(2)
N4 C40 C39 129.5(2)
N3 C40 C39 105.81(17)
N4 C41 N5 122.94(19)
N4 C41 C42 129.9(2)
N5 C41 C42 105.3(2)
C43 C42 C59 120.4(2)
C43 C42 C41 131.9(2)
C59 C42 C41 107.32(19)
O9 C43 C50 122.6(2)
O9 C43 C42 119.1(2)
C50 C43 C42 118.2(2)
C45 C44 C49 120.5(2)
C45 C44 O9 117.8(2)
C49 C44 O9 121.7(2)
C44 C45 C46 119.8(3)
C44 C45 H45A 120.1
C46 C45 H45A 120.1
C47 C46 C45 119.7(3)
C47 C46 H46A 120.1
C45 C46 H46A 120.1
C48 C47 C46 120.2(2)
C48 C47 H47A 119.9
C46 C47 H47A 119.9
C49 C48 C47 119.6(3)
C49 C48 H48A 120.2
C47 C48 H48A 120.2
C48 C49 C44 120.2(2)
C48 C49 O10 117.6(2)
C44 C49 O10 122.2(2)
C43 C50 O10 122.5(2)
C43 C50 C51 121.3(2)
O10 C50 C51 116.2(2)
O11 C51 C58 122.3(2)
O11 C51 C50 116.4(2)
C58 C51 C50 121.3(2)
C53 C52 C57 120.1(2)
C53 C52 O11 117.9(2)
C57 C52 O11 121.9(2)
C52 C53 C54 119.3(3)
C52 C53 H53A 120.4
C54 C53 H53A 120.4
C55 C54 C53 120.8(3)
C55 C54 H54A 119.6
C53 C54 H54A 119.6
C54 C55 C56 119.9(3)
C54 C55 H55A 120.1
C56 C55 H55A 120.1
C57 C56 C55 119.5(3)
C57 C56 H56A 120.2
C55 C56 H56A 120.2
C56 C57 O12 117.8(2)
C56 C57 C52 120.3(2)
O12 C57 C52 121.9(2)
O12 C58 C59 119.1(2)
O12 C58 C51 122.6(2)
C59 C58 C51 118.4(2)
C58 C59 C42 120.4(2)
C58 C59 C60 131.8(2)
C42 C59 C60 107.3(2)
N6 C60 N5 123.2(2)
N6 C60 C59 130.1(2)
N5 C60 C59 105.21(19)
O13 C61 C66 122.4(2)
O13 C61 C62 121.2(2)
C66 C61 C62 116.4(2)
C63 C62 F1 118.3(2)
C63 C62 C61 123.8(3)
F1 C62 C61 117.8(2)
F2 C63 C62 121.6(3)
F2 C63 C64 118.9(3)
C62 C63 C64 119.5(2)
F3 C64 C63 121.4(3)
F3 C64 C65 118.8(3)
C63 C64 C65 119.7(3)
F4 C65 C66 120.6(2)
F4 C65 C64 120.5(3)
C66 C65 C64 118.9(3)
F5 C66 C61 120.2(2)
F5 C66 C65 118.1(2)
C61 C66 C65 121.7(2)
O13 B1 N3 112.3(2)
O13 B1 N1 114.39(19)
N3 B1 N1 105.48(18)
O13 B1 N5 114.38(19)
N3 B1 N5 105.36(19)
N1 B1 N5 104.0(2)
C4S O1S C1S 107.4(2)
O1S C1S C2S 108.7(3)
O1S C1S H1SA 109.9
C2S C1S H1SA 109.9
O1S C1S H1SB 109.9
C2S C1S H1SB 109.9
H1SA C1S H1SB 108.3
C1S C2S C3S 104.6(3)
C1S C2S H2SA 110.8
C3S C2S H2SA 110.8
C1S C2S H2SB 110.8
C3S C2S H2SB 110.8
H2SA C2S H2SB 108.9
C2S C3S C4S 102.8(3)
C2S C3S H3SA 111.2
C4S C3S H3SA 111.2
C2S C3S H3SB 111.2
C4S C3S H3SB 111.2
H3SA C3S H3SB 109.1
O1S C4S C3S 105.7(3)
O1S C4S H4SA 110.6
C3S C4S H4SA 110.6
O1S C4S H4SB 110.6
C3S C4S H4SB 110.6
H4SA C4S H4SB 108.7
C8S O2S C5S 106.6(3)
O2S C5S C6S 105.0(3)
O2S C5S H5SA 110.8
C6S C5S H5SA 110.8
O2S C5S H5SB 110.8
C6S C5S H5SB 110.8
H5SA C5S H5SB 108.8
C7S C6S C5S 102.0(4)
C7S C6S H6SA 111.4
C5S C6S H6SA 111.4
C7S C6S H6SB 111.4
C5S C6S H6SB 111.4
H6SA C6S H6SB 109.2
C6S C7S C8S 103.9(3)
C6S C7S H7SA 111.0
C8S C7S H7SA 111.0
C6S C7S H7SB 111.0
C8S C7S H7SB 111.0
H7SA C7S H7SB 109.0
O2S C8S C7S 108.7(3)
O2S C8S H8SA 109.9
C7S C8S H8SA 109.9
O2S C8S H8SB 109.9
C7S C8S H8SB 109.9
H8SA C8S H8SB 108.3

loop_
_geom_bond_atom_site_label_1
_geom_bond_atom_site_label_2
_geom_bond_distance
F1 C62 1.356(3)
F2 C63 1.340(3)
F3 C64 1.341(3)
F4 C65 1.324(3)
F5 C66 1.331(3)
O1 C3 1.367(3)
O1 C4 1.388(3)
O2 C10 1.379(3)
O2 C9 1.384(3)
O3 C11 1.377(3)
O3 C12 1.390(3)
O4 C18 1.368(3)
O4 C17 1.394(3)
O5 C23 1.372(3)
O5 C24 1.388(3)
O6 C30 1.370(3)
O6 C29 1.391(3)
O7 C31 1.368(3)
O7 C32 1.386(3)
O8 C38 1.374(3)
O8 C37 1.383(3)
O9 C43 1.368(3)
O9 C44 1.396(3)
O10 C50 1.379(3)
O10 C49 1.390(3)
O11 C51 1.378(3)
O11 C52 1.391(3)
O12 C58 1.369(3)
O12 C57 1.386(3)
O13 C61 1.353(3)
O13 B1 1.470(3)
N1 C1 1.357(3)
N1 C20 1.374(3)
N1 B1 1.489(3)
N2 C20 1.331(3)
N2 C21 1.344(3)
N3 C40 1.370(3)
N3 C21 1.376(3)
N3 B1 1.477(3)
N4 C41 1.340(3)
N4 C40 1.341(3)
N5 C60 1.364(3)
N5 C41 1.369(3)
N5 B1 1.495(3)
N6 C60 1.340(3)
N6 C1 1.349(3)
C1 C2 1.452(3)
C2 C3 1.382(3)
C2 C19 1.425(3)
C3 C10 1.390(3)
C4 C5 1.365(4)
C4 C9 1.384(4)
C5 C6 1.378(4)
C5 H5A 0.9500
C6 C7 1.365(5)
C6 H6A 0.9500
C7 C8 1.394(5)
C7 H7A 0.9500
C8 C9 1.367(4)
C8 H8A 0.9500
C10 C11 1.387(4)
C11 C18 1.384(3)
C12 C13 1.380(3)
C12 C17 1.384(4)
C13 C14 1.381(4)
C13 H13A 0.9500
C14 C15 1.369(4)
C14 H14A 0.9500
C15 C16 1.391(3)
C15 H15A 0.9500
C16 C17 1.373(3)
C16 H16A 0.9500
C18 C19 1.392(3)
C19 C20 1.453(3)
C21 C22 1.449(3)
C22 C23 1.379(3)
C22 C39 1.430(3)
C23 C30 1.386(3)
C24 C29 1.379(3)
C24 C25 1.379(3)
C25 C26 1.381(3)
C25 H25A 0.9500
C26 C27 1.373(4)
C26 H26A 0.9500
C27 C28 1.382(3)
C27 H27A 0.9500
C28 C29 1.378(3)
C28 H28A 0.9500
C30 C31 1.398(3)
C31 C38 1.379(3)
C32 C33 1.375(3)
C32 C37 1.387(3)
C33 C34 1.380(3)
C33 H33A 0.9500
C34 C35 1.379(4)
C34 H34A 0.9500
C35 C36 1.379(4)
C35 H35A 0.9500
C36 C37 1.374(3)
C36 H36A 0.9500
C38 C39 1.392(3)
C39 C40 1.439(3)
C41 C42 1.451(3)
C42 C43 1.393(3)
C42 C59 1.423(3)
C43 C50 1.377(3)
C44 C45 1.370(4)
C44 C49 1.380(3)
C45 C46 1.387(3)
C45 H45A 0.9500
C46 C47 1.384(4)
C46 H46A 0.9500
C47 C48 1.382(4)
C47 H47A 0.9500
C48 C49 1.377(3)
C48 H48A 0.9500
C50 C51 1.392(3)
C51 C58 1.385(3)
C52 C53 1.375(4)
C52 C57 1.389(3)
C53 C54 1.378(4)
C53 H53A 0.9500
C54 C55 1.375(4)
C54 H54A 0.9500
C55 C56 1.385(4)
C55 H55A 0.9500
C56 C57 1.372(3)
C56 H56A 0.9500
C58 C59 1.381(3)
C59 C60 1.457(3)
C61 C66 1.377(3)
C61 C62 1.377(3)
C62 C63 1.345(4)
C63 C64 1.368(4)
C64 C65 1.393(4)
C65 C66 1.389(4)
O1S C4S 1.413(4)
O1S C1S 1.419(4)
C1S C2S 1.488(4)
C1S H1SA 0.9900
C1S H1SB 0.9900
C2S C3S 1.507(4)
C2S H2SA 0.9900
C2S H2SB 0.9900
C3S C4S 1.509(4)
C3S H3SA 0.9900
C3S H3SB 0.9900
C4S H4SA 0.9900
C4S H4SB 0.9900
O2S C8S 1.397(4)
O2S C5S 1.402(5)
C5S C6S 1.511(6)
C5S H5SA 0.9900
C5S H5SB 0.9900
C6S C7S 1.472(5)
C6S H6SA 0.9900
C6S H6SB 0.9900
C7S C8S 1.501(5)
C7S H7SA 0.9900
C7S H7SB 0.9900
C8S H8SA 0.9900
C8S H8SB 0.9900

loop_
_geom_torsion_atom_site_label_1
_geom_torsion_atom_site_label_2
_geom_torsion_atom_site_label_3
_geom_torsion_atom_site_label_4
_geom_torsion
C60 N6 C1 N1 7.5(3)
C60 N6 C1 C2 -155.0(2)
C20 N1 C1 N6 -154.3(2)
B1 N1 C1 N6 16.0(3)
C20 N1 C1 C2 12.0(2)
B1 N1 C1 C2 -177.71(19)
N6 C1 C2 C3 -18.5(4)
N1 C1 C2 C3 176.7(2)
N6 C1 C2 C19 157.4(2)
N1 C1 C2 C19 -7.4(2)
C4 O1 C3 C2 -171.6(2)
C4 O1 C3 C10 5.5(3)
C19 C2 C3 O1 178.1(2)
C1 C2 C3 O1 -6.4(4)
C19 C2 C3 C10 0.9(3)
C1 C2 C3 C10 176.3(2)
C3 O1 C4 C5 175.5(2)
C3 O1 C4 C9 -6.4(3)
C9 C4 C5 C6 -1.6(4)
O1 C4 C5 C6 176.4(3)
C4 C5 C6 C7 0.8(5)
C5 C6 C7 C8 0.3(6)
C6 C7 C8 C9 -0.8(6)
C7 C8 C9 O2 -179.3(3)
C7 C8 C9 C4 0.0(5)
C10 O2 C9 C8 -178.1(2)
C10 O2 C9 C4 2.6(3)
C5 C4 C9 C8 1.2(4)
O1 C4 C9 C8 -176.8(3)
C5 C4 C9 O2 -179.5(2)
O1 C4 C9 O2 2.5(4)
C9 O2 C10 C11 174.0(2)
C9 O2 C10 C3 -3.5(3)
O1 C3 C10 O2 -0.6(4)
C2 C3 C10 O2 176.6(2)
O1 C3 C10 C11 -178.0(2)
C2 C3 C10 C11 -0.9(4)
C12 O3 C11 C18 1.0(3)
C12 O3 C11 C10 -177.9(2)
O2 C10 C11 O3 0.8(3)
C3 C10 C11 O3 178.4(2)
O2 C10 C11 C18 -178.0(2)
C3 C10 C11 C18 -0.4(4)
C11 O3 C12 C13 177.4(2)
C11 O3 C12 C17 -2.9(3)
C17 C12 C13 C14 -0.7(4)
O3 C12 C13 C14 179.0(2)
C12 C13 C14 C15 -0.3(4)
C13 C14 C15 C16 0.8(4)
C14 C15 C16 C17 -0.3(4)
C15 C16 C17 C12 -0.6(4)
C15 C16 C17 O4 179.4(2)
C13 C12 C17 C16 1.1(4)
O3 C12 C17 C16 -178.5(2)
C13 C12 C17 O4 -178.9(2)
O3 C12 C17 O4 1.4(4)
C18 O4 C17 C16 -177.9(2)
C18 O4 C17 C12 2.1(3)
C17 O4 C18 C11 -4.1(3)
C17 O4 C18 C19 175.6(2)
O3 C11 C18 O4 2.7(4)
C10 C11 C18 O4 -178.6(2)
O3 C11 C18 C19 -177.0(2)
C10 C11 C18 C19 1.7(3)
O4 C18 C19 C2 178.59(19)
C11 C18 C19 C2 -1.7(3)
O4 C18 C19 C20 2.5(4)
C11 C18 C19 C20 -177.8(2)
C3 C2 C19 C18 0.4(3)
C1 C2 C19 C18 -176.1(2)
C3 C2 C19 C20 177.4(2)
C1 C2 C19 C20 0.9(2)
C21 N2 C20 N1 -7.6(3)
C21 N2 C20 C19 157.2(2)
C1 N1 C20 N2 156.9(2)
B1 N1 C20 N2 -13.5(3)
C1 N1 C20 C19 -11.4(2)
B1 N1 C20 C19 178.24(19)
C18 C19 C20 N2 15.4(4)
C2 C19 C20 N2 -161.0(2)
C18 C19 C20 N1 -177.7(2)
C2 C19 C20 N1 5.9(2)
C20 N2 C21 N3 9.9(3)
C20 N2 C21 C22 -153.6(2)
C40 N3 C21 N2 -153.7(2)
B1 N3 C21 N2 9.1(3)
C40 N3 C21 C22 13.0(2)
B1 N3 C21 C22 175.9(2)
N2 C21 C22 C23 -15.3(4)
N3 C21 C22 C23 179.1(2)
N2 C21 C22 C39 157.8(2)
N3 C21 C22 C39 -7.8(2)
C24 O5 C23 C22 177.2(2)
C24 O5 C23 C30 -3.3(3)
C39 C22 C23 O5 179.52(19)
C21 C22 C23 O5 -8.1(4)
C39 C22 C23 C30 0.0(3)
C21 C22 C23 C30 172.3(2)
C23 O5 C24 C29 1.0(3)
C23 O5 C24 C25 -177.8(2)
C29 C24 C25 C26 -0.7(4)
O5 C24 C25 C26 178.1(2)
C24 C25 C26 C27 -0.1(4)
C25 C26 C27 C28 0.4(4)
C26 C27 C28 C29 0.2(4)
C27 C28 C29 C24 -1.1(4)
C27 C28 C29 O6 178.2(2)
C25 C24 C29 C28 1.4(4)
O5 C24 C29 C28 -177.5(2)
C25 C24 C29 O6 -177.9(2)
O5 C24 C29 O6 3.3(4)
C30 O6 C29 C28 175.6(2)
C30 O6 C29 C24 -5.1(3)
C29 O6 C30 C23 2.9(3)
C29 O6 C30 C31 -176.8(2)
O5 C23 C30 O6 1.3(4)
C22 C23 C30 O6 -179.2(2)
O5 C23 C30 C31 -179.1(2)
C22 C23 C30 C31 0.5(4)
C32 O7 C31 C38 -4.3(3)
C32 O7 C31 C30 176.5(2)
O6 C30 C31 O7 -2.8(3)
C23 C30 C31 O7 177.6(2)
O6 C30 C31 C38 178.0(2)
C23 C30 C31 C38 -1.7(4)
C31 O7 C32 C33 -177.4(2)
C31 O7 C32 C37 2.6(3)
O7 C32 C33 C34 177.7(2)
C37 C32 C33 C34 -2.3(4)
C32 C33 C34 C35 2.4(4)
C33 C34 C35 C36 -1.2(4)
C34 C35 C36 C37 -0.2(4)
C35 C36 C37 O8 -179.2(2)
C35 C36 C37 C32 0.3(4)
C38 O8 C37 C36 177.7(2)
C38 O8 C37 C32 -1.9(3)
C33 C32 C37 C36 0.9(4)
O7 C32 C37 C36 -179.1(2)
C33 C32 C37 O8 -179.5(2)
O7 C32 C37 O8 0.4(4)
C37 O8 C38 C31 0.2(3)
C37 O8 C38 C39 -179.9(2)
O7 C31 C38 O8 3.0(4)
C30 C31 C38 O8 -177.8(2)
O7 C31 C38 C39 -176.8(2)
C30 C31 C38 C39 2.4(3)
O8 C38 C39 C22 178.25(19)
C31 C38 C39 C22 -1.9(3)
O8 C38 C39 C40 6.2(4)
C31 C38 C39 C40 -174.0(2)
C23 C22 C39 C38 0.7(3)
C21 C22 C39 C38 -173.4(2)
C23 C22 C39 C40 174.6(2)
C21 C22 C39 C40 0.5(2)
C41 N4 C40 N3 -11.0(3)
C41 N4 C40 C39 152.3(2)
C21 N3 C40 N4 153.9(2)
B1 N3 C40 N4 -8.8(3)
C21 N3 C40 C39 -12.7(2)
B1 N3 C40 C39 -175.5(2)
C38 C39 C40 N4 14.4(4)
C22 C39 C40 N4 -158.4(2)
C38 C39 C40 N3 179.9(2)
C22 C39 C40 N3 7.1(2)
C40 N4 C41 N5 9.4(3)
C40 N4 C41 C42 -152.7(2)
C60 N5 C41 N4 -155.0(2)
B1 N5 C41 N4 11.8(3)
C60 N5 C41 C42 10.8(2)
B1 N5 C41 C42 177.61(19)
N4 C41 C42 C43 -14.7(4)
N5 C41 C42 C43 -179.1(2)
N4 C41 C42 C59 157.7(2)
N5 C41 C42 C59 -6.7(2)
C44 O9 C43 C50 -0.2(3)
C44 O9 C43 C42 179.67(19)
C59 C42 C43 O9 178.61(19)
C41 C42 C43 O9 -9.8(4)
C59 C42 C43 C50 -1.5(3)
C41 C42 C43 C50 170.1(2)
C43 O9 C44 C45 -179.4(2)
C43 O9 C44 C49 -0.5(3)
C49 C44 C45 C46 -0.2(4)
O9 C44 C45 C46 178.7(2)
C44 C45 C46 C47 0.3(4)
C45 C46 C47 C48 -0.7(4)
C46 C47 C48 C49 1.0(4)
C47 C48 C49 C44 -0.9(4)
C47 C48 C49 O10 -179.5(2)
C45 C44 C49 C48 0.5(4)
O9 C44 C49 C48 -178.3(2)
C45 C44 C49 O10 179.0(2)
O9 C44 C49 O10 0.2(3)
C50 O10 C49 C48 179.5(2)
C50 O10 C49 C44 0.9(3)
O9 C43 C50 O10 1.4(3)
C42 C43 C50 O10 -178.5(2)
O9 C43 C50 C51 -179.2(2)
C42 C43 C50 C51 0.9(3)
C49 O10 C50 C43 -1.7(3)
C49 O10 C50 C51 178.89(19)
C52 O11 C51 C58 1.2(3)
C52 O11 C51 C50 -179.07(19)
C43 C50 C51 O11 180.0(2)
O10 C50 C51 O11 -0.6(3)
C43 C50 C51 C58 -0.3(3)
O10 C50 C51 C58 179.1(2)
C51 O11 C52 C53 180.0(2)
C51 O11 C52 C57 0.0(3)
C57 C52 C53 C54 1.3(4)
O11 C52 C53 C54 -178.7(2)
C52 C53 C54 C55 -0.1(4)
C53 C54 C55 C56 -0.9(4)
C54 C55 C56 C57 0.8(4)
C55 C56 C57 O12 -178.1(2)
C55 C56 C57 C52 0.4(4)
C58 O12 C57 C56 -177.01(19)
C58 O12 C57 C52 4.5(3)
C53 C52 C57 C56 -1.4(4)
O11 C52 C57 C56 178.6(2)
C53 C52 C57 O12 177.0(2)
O11 C52 C57 O12 -3.0(3)
C57 O12 C58 C59 177.18(19)
C57 O12 C58 C51 -3.3(3)
O11 C51 C58 O12 0.5(3)
C50 C51 C58 O12 -179.2(2)
O11 C51 C58 C59 -180.0(2)
C50 C51 C58 C59 0.3(3)
O12 C58 C59 C42 178.58(19)
C51 C58 C59 C42 -0.9(3)
O12 C58 C59 C60 7.8(4)
C51 C58 C59 C60 -171.7(2)
C43 C42 C59 C58 1.5(3)
C41 C42 C59 C58 -171.9(2)
C43 C42 C59 C60 174.4(2)
C41 C42 C59 C60 0.9(2)
C1 N6 C60 N5 -10.6(3)
C1 N6 C60 C59 153.3(2)
C41 N5 C60 N6 157.0(2)
B1 N5 C60 N6 -9.7(3)
C41 N5 C60 C59 -10.3(2)
B1 N5 C60 C59 -176.98(19)
C58 C59 C60 N6 10.9(4)
C42 C59 C60 N6 -160.8(2)
C58 C59 C60 N5 177.0(2)
C42 C59 C60 N5 5.3(2)
B1 O13 C61 C66 -93.7(3)
B1 O13 C61 C62 86.7(3)
O13 C61 C62 C63 -178.3(2)
C66 C61 C62 C63 2.1(4)
O13 C61 C62 F1 1.6(4)
C66 C61 C62 F1 -178.0(2)
F1 C62 C63 F2 -0.9(4)
C61 C62 C63 F2 179.0(2)
F1 C62 C63 C64 179.1(2)
C61 C62 C63 C64 -1.0(4)
F2 C63 C64 F3 1.9(4)
C62 C63 C64 F3 -178.1(3)
F2 C63 C64 C65 178.8(2)
C62 C63 C64 C65 -1.2(4)
F3 C64 C65 F4 -0.8(4)
C63 C64 C65 F4 -177.8(3)
F3 C64 C65 C66 179.2(2)
C63 C64 C65 C66 2.2(4)
O13 C61 C66 F5 0.0(4)
C62 C61 C66 F5 179.6(2)
O13 C61 C66 C65 179.4(2)
C62 C61 C66 C65 -1.0(4)
F4 C65 C66 F5 -1.7(4)
C64 C65 C66 F5 178.4(2)
F4 C65 C66 C61 178.9(2)
C64 C65 C66 C61 -1.1(4)
C61 O13 B1 N3 -162.09(18)
C61 O13 B1 N1 -41.9(3)
C61 O13 B1 N5 77.9(3)
C40 N3 B1 O13 -99.4(2)
C21 N3 B1 O13 99.5(2)
C40 N3 B1 N1 135.32(19)
C21 N3 B1 N1 -25.7(3)
C40 N3 B1 N5 25.7(3)
C21 N3 B1 N5 -135.3(2)
C1 N1 B1 O13 94.5(2)
C20 N1 B1 O13 -96.0(2)
C1 N1 B1 N3 -141.6(2)
C20 N1 B1 N3 27.9(3)
C1 N1 B1 N5 -30.9(3)
C20 N1 B1 N5 138.6(2)
C60 N5 B1 O13 -97.6(3)
C41 N5 B1 O13 96.8(3)
C60 N5 B1 N3 138.5(2)
C41 N5 B1 N3 -27.1(3)
C60 N5 B1 N1 27.8(3)
C41 N5 B1 N1 -137.8(2)
C4S O1S C1S C2S -17.1(3)
O1S C1S C2S C3S -3.8(4)
C1S C2S C3S C4S 21.6(3)
C1S O1S C4S C3S 31.2(3)
C2S C3S C4S O1S -32.6(3)
C8S O2S C5S C6S 33.9(5)
O2S C5S C6S C7S -37.4(5)
C5S C6S C7S C8S 26.0(4)
C5S O2S C8S C7S -17.0(5)
C6S C7S C8S O2S -7.0(4)
